data_2230623
loop_
_publ_author_name
'Betz, Richard'
'Gerber, Thomas'
'Schalekamp, Henk'

_publ_section_title
;
 5-Aminopentan-1-ol
;
_journal_coeditor_code EZ2250
_journal_issue 7
_journal_name_full 'Acta Crystallographica Section E'
_journal_page_first o1841
_journal_paper_doi 10.1107/S1600536811024731
_journal_volume 67
_journal_year 2011
_chemical_formula_iupac 'C5 H13 N O'
_chemical_formula_moiety 'C5 H13 N O'
_chemical_formula_sum 'C5 H13 N O'
_chemical_formula_weight 103.16
_chemical_melting_point_gt 308
_chemical_melting_point_lt 310
_chemical_name_common
;
5-Aminopentan-1-ol
;
_chemical_name_systematic
;
5-Aminopentan-1-ol
;
_space_group_IT_number 56
_symmetry_cell_setting orthorhombic
_symmetry_space_group_name_Hall '-P 2ab 2ac'
_symmetry_space_group_name_H-M 'P c c n'
_atom_sites_solution_hydrogens geom
_atom_sites_solution_primary direct
_atom_sites_solution_secondary difmap
_audit_creation_method SHELXL-97
_cell_angle_alpha 90.00
_cell_angle_beta 90.00
_cell_angle_gamma 90.00
_cell_formula_units_Z 8
_cell_length_a 10.0973(2)
_cell_length_b 17.4145(4)
_cell_length_c 7.05640(10)
_cell_measurement_reflns_used 8278
_cell_measurement_temperature 100(2)
_cell_measurement_theta_max 28.21
_cell_measurement_theta_min 2.33
_cell_volume 1240.79(4)
_computing_cell_refinement 'SAINT (Bruker, 2010)'
_computing_data_collection 'APEX2 (Bruker, 2010)'
_computing_data_reduction 'SAINT (Bruker, 2010)'
_computing_molecular_graphics 'ORTEP-3 (Farrugia, 1997) and Mercury (Macrae <i>et al.</i>, 2008)'
_computing_publication_material 'SHELXL97 (Sheldrick, 2008) and PLATON (Spek, 2009)'
_computing_structure_refinement 'SHELXL97 (Sheldrick, 2008)'
_computing_structure_solution 'SIR97 (Altomare <i>et al.</i>, 1999)'
_diffrn_ambient_temperature 100(2)
_diffrn_measured_fraction_theta_full 0.988
_diffrn_measured_fraction_theta_max 0.988
_diffrn_measurement_device_type 'Bruker APEXII CCD'
_diffrn_measurement_method '\f and \w'
_diffrn_radiation_monochromator graphite
_diffrn_radiation_source 'fine-focus sealed tube'
_diffrn_radiation_type MoK\a
_diffrn_radiation_wavelength 0.71073
_diffrn_reflns_av_R_equivalents 0.0302
_diffrn_reflns_av_sigmaI/netI 0.0123
_diffrn_reflns_limit_h_max 13
_diffrn_reflns_limit_h_min -13
_diffrn_reflns_limit_k_max 23
_diffrn_reflns_limit_k_min -19
_diffrn_reflns_limit_l_max 9
_diffrn_reflns_limit_l_min -9
_diffrn_reflns_number 10385
_diffrn_reflns_theta_full 28.27
_diffrn_reflns_theta_max 28.27
_diffrn_reflns_theta_min 2.33
_exptl_absorpt_coefficient_mu 0.076
_exptl_absorpt_correction_type none
_exptl_crystal_colour colourless
_exptl_crystal_density_diffrn 1.105
_exptl_crystal_density_method 'not measured'
_exptl_crystal_description block
_exptl_crystal_F_000 464
_exptl_crystal_size_max 0.570
_exptl_crystal_size_mid 0.535
_exptl_crystal_size_min 0.508
_refine_diff_density_max 0.377
_refine_diff_density_min -0.175
_refine_ls_extinction_method none
_refine_ls_goodness_of_fit_ref 1.063
_refine_ls_hydrogen_treatment mixed
_refine_ls_matrix_type full
_refine_ls_number_parameters 76
_refine_ls_number_reflns 1530
_refine_ls_number_restraints 0
_refine_ls_restrained_S_all 1.063
_refine_ls_R_factor_all 0.0339
_refine_ls_R_factor_gt 0.0317
_refine_ls_shift/su_max 0.000
_refine_ls_shift/su_mean 0.000
_refine_ls_structure_factor_coef Fsqd
_refine_ls_weighting_details 'calc w=1/[\s^2^(Fo^2^)+(0.0468P)^2^+0.2724P] where P=(Fo^2^+2Fc^2^)/3'
_refine_ls_weighting_scheme calc
_refine_ls_wR_factor_gt 0.0856
_refine_ls_wR_factor_ref 0.0885
_reflns_number_gt 1422
_reflns_number_total 1530
_reflns_threshold_expression I>2\s(I)
_cod_data_source_file ez2250.cif
_cod_data_source_block I
_cod_database_code 2230623
_cod_database_fobs_code 2230623

loop_
_symmetry_equiv_pos_as_xyz
'x, y, z'
'-x+1/2, -y+1/2, z'
'x+1/2, -y, -z+1/2'
'-x, y+1/2, -z+1/2'
'-x, -y, -z'
'x-1/2, y-1/2, -z'
'-x-1/2, y, z-1/2'
'x, -y-1/2, z-1/2'

loop_
_atom_site_type_symbol
_atom_site_label
_atom_site_fract_x
_atom_site_fract_y
_atom_site_fract_z
_atom_site_U_iso_or_equiv
_atom_site_adp_type
_atom_site_calc_flag
_atom_site_refinement_flags
_atom_site_occupancy
_atom_site_symmetry_multiplicity
_atom_site_disorder_assembly
_atom_site_disorder_group
O O1 0.55733(5) 0.19608(3) 0.27542(8) 0.01969(16) Uani d . 1 1 . .
H H81 0.5858(12) 0.2427(8) 0.3007(16) 0.040(3) Uiso d . 1 1 . .
N N1 0.35089(6) -0.16146(3) 0.13148(9) 0.01779(16) Uani d . 1 1 . .
H H71 0.3718(11) -0.1601(6) 0.0096(19) 0.031(3) Uiso d . 1 1 . .
H H72 0.2639(12) -0.1619(6) 0.1406(15) 0.027(3) Uiso d . 1 1 . .
C C1 0.42120(7) 0.19396(4) 0.32624(11) 0.01792(17) Uani d . 1 1 . .
H H11 0.3781 0.2430 0.2908 0.022 Uiso calc R 1 1 . .
H H12 0.4124 0.1872 0.4650 0.022 Uiso calc R 1 1 . .
C C2 0.35429(7) 0.12773(4) 0.22406(10) 0.01683(17) Uani d . 1 1 . .
H H21 0.3652 0.1347 0.0857 0.020 Uiso calc R 1 1 . .
H H22 0.2583 0.1288 0.2524 0.020 Uiso calc R 1 1 . .
C C3 0.41026(7) 0.04968(4) 0.28073(9) 0.01553(17) Uani d . 1 1 . .
H H31 0.3953 0.0418 0.4180 0.019 Uiso calc R 1 1 . .
H H32 0.5071 0.0498 0.2587 0.019 Uiso calc R 1 1 . .
C C4 0.34889(7) -0.01724(4) 0.17219(10) 0.01532(17) Uani d . 1 1 . .
H H41 0.2520 -0.0173 0.1934 0.018 Uiso calc R 1 1 . .
H H42 0.3646 -0.0098 0.0349 0.018 Uiso calc R 1 1 . .
C C5 0.40539(7) -0.09476(4) 0.23205(10) 0.01638(17) Uani d . 1 1 . .
H H51 0.5025 -0.0938 0.2124 0.020 Uiso calc R 1 1 . .
H H52 0.3894 -0.1016 0.3694 0.020 Uiso calc R 1 1 . .

loop_
_atom_site_aniso_label
_atom_site_aniso_U_11
_atom_site_aniso_U_22
_atom_site_aniso_U_33
_atom_site_aniso_U_12
_atom_site_aniso_U_13
_atom_site_aniso_U_23
O1 0.0152(3) 0.0157(3) 0.0281(3) -0.00153(18) 0.00239(19) -0.0044(2)
N1 0.0173(3) 0.0145(3) 0.0216(3) -0.0007(2) 0.0004(2) -0.0005(2)
C1 0.0162(3) 0.0153(3) 0.0223(4) 0.0007(2) 0.0022(3) -0.0023(3)
C2 0.0152(3) 0.0152(3) 0.0200(3) 0.0005(2) -0.0014(2) 0.0004(2)
C3 0.0157(3) 0.0143(3) 0.0165(3) -0.0006(2) -0.0012(2) -0.0003(2)
C4 0.0153(3) 0.0142(3) 0.0165(3) -0.0003(2) -0.0009(2) 0.0000(2)
C5 0.0164(3) 0.0146(3) 0.0181(3) 0.0001(2) -0.0013(2) 0.0007(2)

loop_
_atom_type_symbol
_atom_type_description
_atom_type_scat_dispersion_real
_atom_type_scat_dispersion_imag
_atom_type_scat_source
C C 0.0033 0.0016 'International Tables Vol C Tables 4.2.6.8 and 6.1.1.4'
H H 0.0000 0.0000 'International Tables Vol C Tables 4.2.6.8 and 6.1.1.4'
N N 0.0061 0.0033 'International Tables Vol C Tables 4.2.6.8 and 6.1.1.4'
O O 0.0106 0.0060 'International Tables Vol C Tables 4.2.6.8 and 6.1.1.4'

loop_
_geom_angle_atom_site_label_1
_geom_angle_atom_site_label_2
_geom_angle_atom_site_label_3
_geom_angle_site_symmetry_1
_geom_angle_site_symmetry_3
_geom_angle
_geom_angle_publ_flag
C1 O1 H81 . . 106.8(8) ?
C5 N1 H71 . . 111.1(7) ?
C5 N1 H72 . . 110.2(7) ?
H71 N1 H72 . . 108.0(10) ?
O1 C1 C2 . . 109.28(6) ?
O1 C1 H11 . . 109.8 ?
C2 C1 H11 . . 109.8 ?
O1 C1 H12 . . 109.8 ?
C2 C1 H12 . . 109.8 ?
H11 C1 H12 . . 108.3 ?
C1 C2 C3 . . 112.80(6) ?
C1 C2 H21 . . 109.0 ?
C3 C2 H21 . . 109.0 ?
C1 C2 H22 . . 109.0 ?
C3 C2 H22 . . 109.0 ?
H21 C2 H22 . . 107.8 ?
C2 C3 C4 . . 113.48(6) ?
C2 C3 H31 . . 108.9 ?
C4 C3 H31 . . 108.9 ?
C2 C3 H32 . . 108.9 ?
C4 C3 H32 . . 108.9 ?
H31 C3 H32 . . 107.7 ?
C5 C4 C3 . . 112.65(6) ?
C5 C4 H41 . . 109.1 ?
C3 C4 H41 . . 109.1 ?
C5 C4 H42 . . 109.1 ?
C3 C4 H42 . . 109.1 ?
H41 C4 H42 . . 107.8 ?
N1 C5 C4 . . 115.23(6) ?
N1 C5 H51 . . 108.5 ?
C4 C5 H51 . . 108.5 ?
N1 C5 H52 . . 108.5 ?
C4 C5 H52 . . 108.5 ?
H51 C5 H52 . . 107.5 ?

loop_
_geom_bond_atom_site_label_1
_geom_bond_atom_site_label_2
_geom_bond_site_symmetry_2
_geom_bond_distance
_geom_bond_publ_flag
O1 C1 . 1.4210(8) ?
O1 H81 . 0.879(14) ?
N1 C5 . 1.4682(9) ?
N1 H71 . 0.886(13) ?
N1 H72 . 0.881(12) ?
C1 C2 . 1.5188(9) ?
C1 H11 . 0.9900 ?
C1 H12 . 0.9900 ?
C2 C3 . 1.5253(9) ?
C2 H21 . 0.9900 ?
C2 H22 . 0.9900 ?
C3 C4 . 1.5260(9) ?
C3 H31 . 0.9900 ?
C3 H32 . 0.9900 ?
C4 C5 . 1.5252(9) ?
C4 H41 . 0.9900 ?
C4 H42 . 0.9900 ?
C5 H51 . 0.9900 ?
C5 H52 . 0.9900 ?

loop_
_geom_hbond_atom_site_label_D
_geom_hbond_atom_site_label_H
_geom_hbond_atom_site_label_A
_geom_hbond_site_symmetry_A
_geom_hbond_distance_DH
_geom_hbond_distance_HA
_geom_hbond_distance_DA
_geom_hbond_angle_DHA
O1 H81 N1 4_655 0.879(14) 1.851(14) 2.7284(8) 176.5(12)
N1 H71 O1 5_655 0.886(13) 2.225(13) 3.0768(9) 161.3(10)
N1 H72 O1 3_455 0.881(12) 2.248(12) 3.0954(8) 161.2(9)

loop_
_geom_torsion_atom_site_label_1
_geom_torsion_atom_site_label_2
_geom_torsion_atom_site_label_3
_geom_torsion_atom_site_label_4
_geom_torsion_site_symmetry_1
_geom_torsion_site_symmetry_2
_geom_torsion_site_symmetry_3
_geom_torsion_site_symmetry_4
_geom_torsion
_geom_torsion_publ_flag
O1 C1 C2 C3 . . . . 62.86(8) ?
C1 C2 C3 C4 . . . . -177.13(6) ?
C2 C3 C4 C5 . . . . -179.54(6) ?
C3 C4 C5 N1 . . . . -179.56(6) ?

loop_
_cod_related_entry_id
_cod_related_entry_database
_cod_related_entry_code
1 ChemSpider 68156
